data_4305241
loop_
_publ_author_name
'Tomoka Yamaguchi'
'Yukinari Sunatsuki'
'Hiroyuki Ishida'
'Masaaki Kojima'
'Haruo Akashi'
'Nazzareno Re'
'Naohide Matsumoto'
'Andrzej Pochaba'
'Jerzy Mrozi\'nski'

_publ_contact_author_email kojima@cc.okayama-u.ac.jp
_publ_contact_author_fax +81-86-251-7842
_publ_contact_author_name 'Masaaki KOJIMA'
_publ_contact_author_phone +81-86-251-7842
_publ_section_title
;
Synthesis, Structures, and Magnetic Properties of Face-Sharing
Heterodinuclear Ni(II)-Ln(III) (Ln = Eu, Gd, Tb, Dy) Complexes
;
_journal_name_full 'Inorganic Chemistry'
_journal_page_first 5736
_journal_page_last 5745
_journal_paper_doi 10.1021/ic8000575
_journal_volume 47
_journal_year 2008
_chemical_formula_moiety 'C40 H40 Dy F12 N3 Ni O10 '
_chemical_formula_sum 'C40 H40 Dy F12 N3 Ni O10'
_chemical_formula_weight 1171.95
_space_group_IT_number 2
_symmetry_cell_setting triclinic
_symmetry_Int_Tables_number 2
_symmetry_space_group_name_Hall '-P 1'
_symmetry_space_group_name_H-M 'P -1'
_cell_angle_alpha 83.612(14)
_cell_angle_beta 64.495(12)
_cell_angle_gamma 87.906(12)
_cell_formula_units_Z 2
_cell_length_a 12.814(4)
_cell_length_b 13.404(5)
_cell_length_c 14.868(5)
_cell_measurement_reflns_used 19878
_cell_measurement_temperature 93.1
_cell_measurement_theta_max 27.5
_cell_measurement_theta_min 3.0
_cell_volume 2290.4(14)
_computing_cell_refinement PROCESS-AUTO
_computing_data_collection PROCESS-AUTO
_computing_data_reduction CrystalStructure
_computing_publication_material 'CrystalStructure 3.8'
_computing_structure_refinement CRYSTALS
_computing_structure_solution SIR2002
_diffrn_detector_area_resol_mean 10.00
_diffrn_measured_fraction_theta_full 0.991
_diffrn_measured_fraction_theta_max 0.991
_diffrn_measurement_device_type 'Rigaku RAXIS-RAPID'
_diffrn_measurement_method \w
_diffrn_radiation_type 'Mo K\a'
_diffrn_radiation_wavelength 0.71075
_diffrn_reflns_av_R_equivalents 0.052
_diffrn_reflns_limit_h_max 16
_diffrn_reflns_limit_h_min -16
_diffrn_reflns_limit_k_max 17
_diffrn_reflns_limit_k_min -17
_diffrn_reflns_limit_l_max 19
_diffrn_reflns_limit_l_min -19
_diffrn_reflns_number 17127
_diffrn_reflns_theta_full 27.48
_diffrn_reflns_theta_max 27.48
_exptl_absorpt_coefficient_mu 2.138
_exptl_absorpt_correction_T_max 0.808
_exptl_absorpt_correction_T_min 0.507
_exptl_absorpt_correction_type multi-scan
_exptl_absorpt_process_details
;
    Higashi, T. (1995). Program for Absorption Correction.
    Rigaku Corporation, Tokyo, Japan.
;
_exptl_crystal_colour unknown
_exptl_crystal_density_diffrn 1.699
_exptl_crystal_density_method 'not measured'
_exptl_crystal_description block
_exptl_crystal_F_000 1166.00
_exptl_crystal_size_max 0.30
_exptl_crystal_size_mid 0.10
_exptl_crystal_size_min 0.10
_refine_diff_density_max 1.89
_refine_diff_density_min -1.61
_refine_ls_extinction_method none
_refine_ls_goodness_of_fit_ref 0.950
_refine_ls_hydrogen_treatment refall
_refine_ls_number_parameters 644
_refine_ls_number_reflns 10418
_refine_ls_R_factor_gt 0.0429
_refine_ls_shift/su_max 0.0000
_refine_ls_structure_factor_coef Fsqd
_refine_ls_weighting_details 'w = 1/[0.0016Fo^2^ + 1.0000\s(Fo^2^) + 0.5000]/(4Fo^2^)'
_refine_ls_weighting_scheme calc
_refine_ls_wR_factor_ref 0.1294
_reflns_number_gt 8311
_reflns_number_total 10418
_reflns_threshold_expression F^2^>2.0\s(F^2^)
_cod_data_source_file ic8000575-file001_6.cif
_cod_data_source_block '_[(NiL)Dy(hfac)2(EtOH)]'
_cod_original_cell_volume 2290.3(13)
_cod_original_formula_sum 'C40 H40 Dy F12 N3 Ni O10 '
_cod_database_code 4305241

loop_
_symmetry_equiv_pos_site_id
_symmetry_equiv_pos_as_xyz
1 +X,+Y,+Z
2 -X,-Y,-Z

loop_
_atom_site_label
_atom_site_type_symbol
_atom_site_fract_x
_atom_site_fract_y
_atom_site_fract_z
_atom_site_U_iso_or_equiv
_atom_site_adp_type
_atom_site_occupancy
_atom_site_symmetry_multiplicity
_atom_site_calc_flag
_atom_site_refinement_flags
_atom_site_disorder_assembly
_atom_site_disorder_group
Dy(1) Dy 0.77299(2) 0.26381(2) 0.26630(2) 0.01822(5) Uani 1.00 1 d . . .
Ni(1) Ni 0.81811(5) 0.27718(4) 0.04042(4) 0.01974(14) Uani 1.00 1 d . . .
F(1) F 0.9304(6) -0.0538(4) 0.4635(4) 0.102(2) Uani 1.00 1 d . . .
F(2) F 1.0244(3) -0.0021(3) 0.3093(4) 0.0726(14) Uani 1.00 1 d . . .
F(3) F 0.8752(3) -0.0931(2) 0.3572(3) 0.0488(10) Uani 1.00 1 d . . .
F(4) F 0.6791(5) 0.1597(3) 0.6792(3) 0.0866(17) Uani 1.00 1 d . . .
F(5) F 0.6929(4) 0.3074(3) 0.6194(3) 0.0665(14) Uani 1.00 1 d . . .
F(6) F 0.5455(4) 0.2273(6) 0.6411(3) 0.117(2) Uani 1.00 1 d . . .
F(7) F 1.0546(4) 0.4092(3) 0.4442(4) 0.0807(18) Uani 1.00 1 d . . .
F(8) F 1.0236(4) 0.2560(3) 0.4504(4) 0.0844(18) Uani 1.00 1 d . . .
F(9) F 1.1372(3) 0.3349(5) 0.3142(3) 0.0837(17) Uani 1.00 1 d . . .
F(10) F 0.7528(3) 0.6199(2) 0.4555(3) 0.0559(12) Uani 1.00 1 d . . .
F(11) F 0.6100(3) 0.5585(3) 0.4426(3) 0.0616(12) Uani 1.00 1 d . . .
F(12) F 0.7440(4) 0.6372(2) 0.3153(3) 0.0676(13) Uani 1.00 1 d . . .
O(1) O 0.9257(2) 0.2905(2) 0.1122(2) 0.0213(7) Uani 1.00 1 d . . .
O(2) O 0.7568(3) 0.1591(2) 0.1533(2) 0.0252(8) Uani 1.00 1 d . . .
O(3) O 0.7065(2) 0.3533(2) 0.1579(2) 0.0196(7) Uani 1.00 1 d . . .
O(4) O 0.8419(3) 0.1121(2) 0.3138(2) 0.0267(9) Uani 1.00 1 d . . .
O(5) O 0.6948(3) 0.2465(2) 0.4447(2) 0.0258(8) Uani 1.00 1 d . . .
O(6) O 0.9244(2) 0.3001(2) 0.3154(2) 0.0246(8) Uani 1.00 1 d . . .
O(7) O 0.7546(2) 0.4291(2) 0.3130(2) 0.0247(8) Uani 1.00 1 d . . .
O(8) O 0.5749(3) 0.2116(2) 0.3352(2) 0.0297(9) Uani 1.00 1 d . . .
O(9) O 0.4822(4) 0.1330(4) 0.2287(4) 0.0695(19) Uani 1.00 1 d . . .
O(10) O 0.5573(15) -0.0123(17) 0.0732(14) 0.306(11) Uani 1.00 1 d . . .
N(1) N 0.9165(3) 0.3861(3) -0.0665(3) 0.0240(10) Uani 1.00 1 d . . .
N(2) N 0.9029(4) 0.1789(3) -0.0612(3) 0.0298(11) Uani 1.00 1 d . . .
N(3) N 0.7012(4) 0.2921(3) -0.0208(3) 0.0276(11) Uani 1.00 1 d . . .
C(1) C 0.8990(5) 0.3152(5) -0.2959(4) 0.0418(17) Uani 1.00 1 d . . .
C(2) C 0.8685(4) 0.3019(4) -0.1825(3) 0.0306(13) Uani 1.00 1 d . . .
C(3) C 0.8878(4) 0.4042(3) -0.1531(3) 0.0260(12) Uani 1.00 1 d . . .
C(4) C 1.0179(4) 0.4143(3) -0.0825(3) 0.0223(11) Uani 1.00 1 d . . .
C(5) C 1.0790(3) 0.3845(3) -0.0222(3) 0.0210(10) Uani 1.00 1 d . . .
C(6) C 1.0353(3) 0.3203(3) 0.0680(3) 0.0190(10) Uani 1.00 1 d . . .
C(7) C 1.1111(4) 0.2861(3) 0.1089(3) 0.0247(12) Uani 1.00 1 d . . .
C(8) C 1.2266(4) 0.3171(4) 0.0649(4) 0.0330(14) Uani 1.00 1 d . . .
C(9) C 1.2700(4) 0.3824(4) -0.0225(4) 0.0359(15) Uani 1.00 1 d . . .
C(10) C 1.1962(4) 0.4156(3) -0.0649(3) 0.0254(12) Uani 1.00 1 d . . .
C(11) C 0.9516(5) 0.2225(4) -0.1669(3) 0.0327(14) Uani 1.00 1 d . . .
C(12) C 0.8952(5) 0.0833(4) -0.0431(4) 0.0330(14) Uani 1.00 1 d . . .
C(13) C 0.8396(4) 0.0232(3) 0.0502(3) 0.0295(13) Uani 1.00 1 d . . .
C(14) C 0.7705(4) 0.0619(3) 0.1438(3) 0.0248(12) Uani 1.00 1 d . . .
C(15) C 0.7111(4) -0.0077(3) 0.2280(3) 0.0259(12) Uani 1.00 1 d . . .
C(16) C 0.7203(5) -0.1101(4) 0.2216(4) 0.0336(14) Uani 1.00 1 d . . .
C(17) C 0.7884(5) -0.1473(4) 0.1292(4) 0.0413(16) Uani 1.00 1 d . . .
C(18) C 0.8464(5) -0.0809(4) 0.0458(4) 0.0392(15) Uani 1.00 1 d . . .
C(19) C 0.7441(4) 0.2667(4) -0.1249(3) 0.0305(13) Uani 1.00 1 d . . .
C(20) C 0.6063(4) 0.3417(3) 0.0133(4) 0.0288(13) Uani 1.00 1 d . . .
C(21) C 0.5524(4) 0.3873(3) 0.1069(3) 0.0241(12) Uani 1.00 1 d . . .
C(22) C 0.6039(4) 0.3912(3) 0.1735(3) 0.0217(11) Uani 1.00 1 d . . .
C(23) C 0.5416(4) 0.4406(3) 0.2599(3) 0.0264(12) Uani 1.00 1 d . . .
C(24) C 0.4346(4) 0.4814(4) 0.2793(4) 0.0322(14) Uani 1.00 1 d . . .
C(25) C 0.3854(4) 0.4787(4) 0.2132(4) 0.0322(13) Uani 1.00 1 d . . .
C(26) C 0.4445(4) 0.4307(4) 0.1277(4) 0.0297(13) Uani 1.00 1 d . . .
C(27) C 0.9194(5) -0.0185(4) 0.3821(4) 0.0408(17) Uani 1.00 1 d . . .
C(28) C 0.8443(4) 0.0748(3) 0.3939(4) 0.0299(13) Uani 1.00 1 d . . .
C(29) C 0.7897(5) 0.1065(4) 0.4882(4) 0.0347(14) Uani 1.00 1 d . . .
C(30) C 0.7165(4) 0.1903(4) 0.5066(3) 0.0285(12) Uani 1.00 1 d . . .
C(31) C 0.6566(6) 0.2199(5) 0.6127(4) 0.0478(19) Uani 1.00 1 d . . .
C(32) C 1.0383(4) 0.3410(4) 0.3952(3) 0.0306(13) Uani 1.00 1 d . . .
C(33) C 0.9399(4) 0.3631(3) 0.3636(3) 0.0252(12) Uani 1.00 1 d . . .
C(34) C 0.8731(4) 0.4477(4) 0.3959(3) 0.0263(12) Uani 1.00 1 d . . .
C(35) C 0.7868(4) 0.4749(3) 0.3657(3) 0.0254(12) Uani 1.00 1 d . . .
C(36) C 0.7208(5) 0.5745(4) 0.3965(4) 0.0336(14) Uani 1.00 1 d . . .
C(37) C 0.4728(4) 0.2257(4) 0.4239(4) 0.0363(14) Uani 1.00 1 d . . .
C(38) C 0.4261(6) 0.1277(6) 0.4885(5) 0.058(2) Uani 1.00 1 d . . .
C(39) C 0.3796(7) 0.1710(7) 0.2238(8) 0.075(3) Uani 1.00 1 d . . .
C(40) C 0.2800(8) 0.1025(7) 0.2668(11) 0.121(4) Uani 1.00 1 d . . .
H(1) H 0.9281 0.2541 -0.3238 0.054 Uiso 1.00 1 c R . .
H(2) H 0.9557 0.3669 -0.3288 0.054 Uiso 1.00 1 c R . .
H(3) H 0.8311 0.3329 -0.3044 0.055 Uiso 1.00 1 c R . .
H(4) H 0.9496 0.4395 -0.2080 0.029 Uiso 1.00 1 c R . .
H(5) H 0.8193 0.4426 -0.1355 0.029 Uiso 1.00 1 c R . .
H(6) H 1.0574 0.4599 -0.1406 0.025 Uiso 1.00 1 c R . .
H(7) H 1.0829 0.2411 0.1686 0.032 Uiso 1.00 1 c R . .
H(8) H 1.2763 0.2930 0.0948 0.044 Uiso 1.00 1 c R . .
H(9) H 1.3487 0.4039 -0.0523 0.045 Uiso 1.00 1 c R . .
H(10) H 1.2254 0.4602 -0.1249 0.032 Uiso 1.00 1 c R . .
H(11) H 0.9639 0.1713 -0.2097 0.040 Uiso 1.00 1 c R . .
H(12) H 1.0233 0.2544 -0.1826 0.040 Uiso 1.00 1 c R . .
H(13) H 0.9316 0.0472 -0.1000 0.040 Uiso 1.00 1 c R . .
H(14) H 0.6637 0.0165 0.2904 0.031 Uiso 1.00 1 c R . .
H(15) H 0.6812 -0.1554 0.2799 0.041 Uiso 1.00 1 c R . .
H(16) H 0.7942 -0.2175 0.1243 0.049 Uiso 1.00 1 c R . .
H(17) H 0.8921 -0.1059 -0.0166 0.045 Uiso 1.00 1 c R . .
H(18) H 0.6988 0.2992 -0.1557 0.039 Uiso 1.00 1 c R . .
H(19) H 0.7397 0.1961 -0.1248 0.039 Uiso 1.00 1 c R . .
H(20) H 0.5660 0.3493 -0.0278 0.039 Uiso 1.00 1 c R . .
H(21) H 0.5741 0.4461 0.3058 0.034 Uiso 1.00 1 c R . .
H(22) H 0.3939 0.5118 0.3394 0.038 Uiso 1.00 1 c R . .
H(23) H 0.3128 0.5090 0.2262 0.037 Uiso 1.00 1 c R . .
H(24) H 0.4108 0.4270 0.0824 0.036 Uiso 1.00 1 c R . .
H(25) H 0.8026 0.0720 0.5418 0.042 Uiso 1.00 1 c R . .
H(26) H 0.8862 0.4867 0.4397 0.032 Uiso 1.00 1 c R . .
H(27) H 0.5690 0.1812 0.2864 0.038 Uiso 1.00 1 c R . .
H(28) H 0.4898 0.2697 0.4618 0.038 Uiso 1.00 1 c R . .
H(29) H 0.4151 0.2545 0.4054 0.038 Uiso 1.00 1 c R . .
H(30) H 0.3735 0.0982 0.4692 0.066 Uiso 1.00 1 c R . .
H(31) H 0.4890 0.0838 0.4790 0.066 Uiso 1.00 1 c R . .
H(32) H 0.3876 0.1389 0.5571 0.066 Uiso 1.00 1 c R . .
H(33) H 0.5415 0.1070 0.1673 0.096 Uiso 1.00 1 c R . .
H(34) H 0.3610 0.2315 0.2549 0.096 Uiso 1.00 1 c R . .
H(35) H 0.3954 0.1851 0.1551 0.096 Uiso 1.00 1 c R . .
H(36) H 0.2859 0.0619 0.3210 0.130 Uiso 1.00 1 c R . .
H(37) H 0.2110 0.1404 0.2914 0.130 Uiso 1.00 1 c R . .
H(38) H 0.2783 0.0609 0.2198 0.130 Uiso 1.00 1 c R . .
H(39) H 0.5273 -0.0109 0.0211 0.389 Uiso 1.00 1 c R . .
H(40) H 0.5143 -0.0679 0.1311 0.389 Uiso 1.00 1 c R . .

loop_
_atom_site_aniso_label
_atom_site_aniso_U_11
_atom_site_aniso_U_22
_atom_site_aniso_U_33
_atom_site_aniso_U_12
_atom_site_aniso_U_13
_atom_site_aniso_U_23
Dy(1) 0.02349(12) 0.01538(12) 0.01658(12) 0.00102(8) -0.00916(9) -0.00270(8)
Ni(1) 0.0243(2) 0.0182(2) 0.0161(3) 0.0004(2) -0.0078(2) -0.0033(2)
F(1) 0.192(6) 0.076(3) 0.078(3) 0.084(3) -0.097(4) -0.033(2)
F(2) 0.040(2) 0.041(2) 0.132(4) 0.0078(17) -0.034(2) -0.006(2)
F(3) 0.0480(19) 0.0227(16) 0.069(2) 0.0064(14) -0.0166(18) -0.0172(17)
F(4) 0.159(5) 0.068(3) 0.025(2) 0.025(3) -0.033(2) -0.005(2)
F(5) 0.098(3) 0.059(2) 0.051(2) 0.008(2) -0.034(2) -0.028(2)
F(6) 0.052(2) 0.251(8) 0.047(3) -0.021(3) -0.008(2) -0.054(4)
F(7) 0.103(3) 0.076(3) 0.123(4) 0.032(2) -0.096(3) -0.058(3)
F(8) 0.094(3) 0.063(2) 0.129(4) -0.020(2) -0.089(3) 0.041(3)
F(9) 0.039(2) 0.172(5) 0.054(2) 0.008(2) -0.029(2) -0.031(3)
F(10) 0.068(2) 0.045(2) 0.068(2) 0.0159(19) -0.035(2) -0.039(2)
F(11) 0.040(2) 0.052(2) 0.084(3) 0.0066(18) -0.013(2) -0.034(2)
F(12) 0.119(3) 0.0277(19) 0.045(2) 0.021(2) -0.027(2) -0.0010(17)
O(1) 0.0199(15) 0.0238(17) 0.0143(15) -0.0004(13) -0.0021(12) 0.0007(13)
O(2) 0.0395(18) 0.0157(15) 0.0239(17) 0.0006(14) -0.0161(15) -0.0058(13)
O(3) 0.0225(15) 0.0190(15) 0.0173(16) 0.0047(12) -0.0085(13) -0.0039(12)
O(4) 0.0359(18) 0.0210(17) 0.0279(19) 0.0009(14) -0.0182(15) -0.0023(14)
O(5) 0.0323(17) 0.0261(18) 0.0209(18) -0.0009(14) -0.0127(14) -0.0042(14)
O(6) 0.0220(15) 0.0313(19) 0.0147(16) -0.0011(14) -0.0022(12) -0.0031(14)
O(7) 0.0325(17) 0.0199(16) 0.0227(17) 0.0036(14) -0.0125(14) -0.0047(14)
O(8) 0.0353(18) 0.0253(18) 0.034(2) -0.0009(15) -0.0193(16) -0.0036(15)
O(9) 0.057(3) 0.093(4) 0.089(4) 0.039(2) -0.053(3) -0.055(3)
O(10) 0.205(15) 0.46(3) 0.30(2) 0.088(18) -0.138(15) -0.18(2)
N(1) 0.031(2) 0.0163(18) 0.029(2) 0.0034(16) -0.0165(18) -0.0061(17)
N(2) 0.041(2) 0.024(2) 0.029(2) 0.0024(19) -0.0182(19) -0.0078(18)
N(3) 0.041(2) 0.022(2) 0.026(2) -0.0051(18) -0.0205(19) -0.0020(17)
C(1) 0.057(3) 0.049(3) 0.031(3) -0.004(3) -0.027(2) -0.012(2)
C(2) 0.033(2) 0.038(3) 0.016(2) -0.004(2) -0.006(2) -0.003(2)
C(3) 0.028(2) 0.032(2) 0.013(2) -0.004(2) -0.0048(18) 0.0065(19)
C(4) 0.031(2) 0.015(2) 0.016(2) -0.0003(18) -0.0056(18) -0.0029(17)
C(5) 0.022(2) 0.019(2) 0.013(2) -0.0004(17) 0.0025(17) -0.0067(17)
C(6) 0.018(2) 0.019(2) 0.014(2) -0.0004(17) -0.0001(16) -0.0064(17)
C(7) 0.031(2) 0.021(2) 0.027(2) 0.0010(19) -0.016(2) -0.006(2)
C(8) 0.038(2) 0.036(2) 0.035(3) -0.005(2) -0.026(2) 0.002(2)
C(9) 0.035(2) 0.030(2) 0.048(3) -0.007(2) -0.022(2) -0.007(2)
C(10) 0.035(2) 0.018(2) 0.025(2) -0.0054(19) -0.015(2) -0.0008(19)
C(11) 0.050(3) 0.029(2) 0.021(2) -0.002(2) -0.016(2) -0.007(2)
C(12) 0.045(3) 0.025(2) 0.029(2) 0.005(2) -0.014(2) -0.013(2)
C(13) 0.039(2) 0.021(2) 0.025(2) -0.001(2) -0.009(2) -0.005(2)
C(14) 0.033(2) 0.015(2) 0.033(2) -0.0001(19) -0.019(2) -0.007(2)
C(15) 0.033(2) 0.023(2) 0.021(2) -0.000(2) -0.010(2) -0.0055(19)
C(16) 0.043(3) 0.019(2) 0.041(3) -0.002(2) -0.021(2) -0.002(2)
C(17) 0.056(3) 0.019(2) 0.049(3) 0.006(2) -0.021(3) -0.013(2)
C(18) 0.053(3) 0.028(2) 0.031(3) 0.002(2) -0.012(2) -0.007(2)
C(19) 0.041(2) 0.034(2) 0.023(2) -0.006(2) -0.019(2) -0.005(2)
C(20) 0.041(2) 0.023(2) 0.034(2) -0.009(2) -0.028(2) 0.003(2)
C(21) 0.028(2) 0.023(2) 0.023(2) -0.0048(19) -0.0132(19) 0.0037(19)
C(22) 0.024(2) 0.018(2) 0.022(2) 0.0001(18) -0.0081(18) -0.0006(18)
C(23) 0.035(2) 0.020(2) 0.030(2) 0.009(2) -0.018(2) -0.007(2)
C(24) 0.036(2) 0.026(2) 0.034(3) 0.010(2) -0.014(2) -0.006(2)
C(25) 0.023(2) 0.033(2) 0.036(3) 0.004(2) -0.011(2) 0.004(2)
C(26) 0.027(2) 0.033(2) 0.030(2) -0.005(2) -0.015(2) 0.009(2)
C(27) 0.056(3) 0.033(3) 0.042(3) 0.011(2) -0.029(3) -0.004(2)
C(28) 0.038(2) 0.022(2) 0.031(2) 0.002(2) -0.016(2) -0.003(2)
C(29) 0.059(3) 0.028(2) 0.019(2) 0.008(2) -0.018(2) -0.005(2)
C(30) 0.029(2) 0.037(2) 0.014(2) -0.009(2) -0.0026(19) -0.005(2)
C(31) 0.069(4) 0.050(3) 0.031(3) 0.006(3) -0.027(3) -0.009(2)
C(32) 0.027(2) 0.045(3) 0.017(2) -0.005(2) -0.0064(19) -0.000(2)
C(33) 0.032(2) 0.025(2) 0.022(2) -0.004(2) -0.014(2) -0.001(2)
C(34) 0.030(2) 0.029(2) 0.021(2) -0.005(2) -0.0104(19) -0.005(2)
C(35) 0.036(2) 0.017(2) 0.021(2) -0.005(2) -0.010(2) -0.0026(19)
C(36) 0.046(3) 0.024(2) 0.032(3) 0.002(2) -0.017(2) -0.011(2)
C(37) 0.017(2) 0.053(3) 0.024(2) -0.000(2) 0.0060(19) -0.007(2)
C(38) 0.054(3) 0.078(5) 0.033(3) -0.027(3) -0.010(3) 0.002(3)
C(39) 0.068(5) 0.068(5) 0.105(7) -0.007(4) -0.056(5) 0.011(5)
C(40) 0.059(5) 0.062(6) 0.204(14) -0.012(4) -0.034(7) 0.040(7)

loop_
_atom_type_symbol
_atom_type_description
_atom_type_scat_dispersion_real
_atom_type_scat_dispersion_imag
_atom_type_scat_source
C C 0.003 0.002
;
International Tables for Crystallography
(1992, Vol. C, Tables 4.2.6.8 and 6.1.1.4)
;
H H 0.000 0.000
;
International Tables for Crystallography
(1992, Vol. C, Table 6.1.1.4)
;
O O 0.011 0.006
;
International Tables for Crystallography
(1992, Vol. C, Tables 4.2.6.8 and 6.1.1.4)
;
N N 0.006 0.003
;
International Tables for Crystallography
(1992, Vol. C, Tables 4.2.6.8 and 6.1.1.4)
;
F F 0.017 0.010
;
International Tables for Crystallography
(1992, Vol. C, Tables 4.2.6.8 and 6.1.1.4)
;
Ni Ni 0.339 1.112
;
International Tables for Crystallography
(1992, Vol. C, Tables 4.2.6.8 and 6.1.1.4)
;
Dy Dy -0.189 4.410
;
International Tables for Crystallography
(1992, Vol. C, Tables 4.2.6.8 and 6.1.1.4)
;

loop_
_geom_angle_atom_site_label_1
_geom_angle_atom_site_label_2
_geom_angle_atom_site_label_3
_geom_angle
_geom_angle_publ_flag
_geom_angle_site_symmetry_1
_geom_angle_site_symmetry_2
_geom_angle_site_symmetry_3
Ni(1) Dy(1) O(1) 41.91(10) yes . . .
Ni(1) Dy(1) O(2) 41.38(7) yes . . .
Ni(1) Dy(1) O(3) 41.23(7) yes . . .
Ni(1) Dy(1) O(4) 110.61(9) yes . . .
Ni(1) Dy(1) O(5) 167.06(10) yes . . .
Ni(1) Dy(1) O(6) 121.76(6) yes . . .
Ni(1) Dy(1) O(7) 108.24(8) yes . . .
Ni(1) Dy(1) O(8) 96.56(10) yes . . .
O(1) Dy(1) O(2) 69.35(12) yes . . .
O(1) Dy(1) O(3) 72.04(11) yes . . .
O(1) Dy(1) O(4) 95.16(11) yes . . .
O(1) Dy(1) O(5) 151.03(14) yes . . .
O(1) Dy(1) O(6) 80.02(12) yes . . .
O(1) Dy(1) O(7) 98.76(11) yes . . .
O(1) Dy(1) O(8) 138.06(14) yes . . .
O(2) Dy(1) O(3) 68.68(12) yes . . .
O(2) Dy(1) O(4) 79.46(14) yes . . .
O(2) Dy(1) O(5) 131.33(11) yes . . .
O(2) Dy(1) O(6) 134.92(11) yes . . .
O(2) Dy(1) O(7) 145.39(13) yes . . .
O(2) Dy(1) O(8) 73.28(12) yes . . .
O(3) Dy(1) O(4) 148.06(13) yes . . .
O(3) Dy(1) O(5) 130.57(11) yes . . .
O(3) Dy(1) O(6) 131.85(11) yes . . .
O(3) Dy(1) O(7) 76.75(13) yes . . .
O(3) Dy(1) O(8) 77.25(12) yes . . .
O(4) Dy(1) O(5) 73.25(12) yes . . .
O(4) Dy(1) O(6) 71.03(13) yes . . .
O(4) Dy(1) O(7) 134.96(15) yes . . .
O(4) Dy(1) O(8) 96.12(12) yes . . .
O(5) Dy(1) O(6) 71.14(11) yes . . .
O(5) Dy(1) O(7) 74.04(11) yes . . .
O(5) Dy(1) O(8) 70.57(14) yes . . .
O(6) Dy(1) O(7) 69.61(13) yes . . .
O(6) Dy(1) O(8) 141.67(12) yes . . .
O(7) Dy(1) O(8) 101.27(11) yes . . .
Dy(1) Ni(1) O(1) 46.68(7) yes . . .
Dy(1) Ni(1) O(2) 49.40(11) yes . . .
Dy(1) Ni(1) O(3) 48.00(10) yes . . .
Dy(1) Ni(1) N(1) 124.01(15) yes . . .
Dy(1) Ni(1) N(2) 128.44(15) yes . . .
Dy(1) Ni(1) N(3) 129.11(10) yes . . .
O(1) Ni(1) O(2) 79.10(15) yes . . .
O(1) Ni(1) O(3) 81.35(14) yes . . .
O(1) Ni(1) N(1) 87.82(17) yes . . .
O(1) Ni(1) N(2) 103.51(18) yes . . .
O(1) Ni(1) N(3) 168.45(15) yes . . .
O(2) Ni(1) O(3) 79.89(12) yes . . .
O(2) Ni(1) N(1) 165.28(19) yes . . .
O(2) Ni(1) N(2) 90.19(14) yes . . .
O(2) Ni(1) N(3) 105.87(16) yes . . .
O(3) Ni(1) N(1) 104.98(14) yes . . .
O(3) Ni(1) N(2) 168.02(15) yes . . .
O(3) Ni(1) N(3) 89.20(16) yes . . .
N(1) Ni(1) N(2) 86.29(16) yes . . .
N(1) Ni(1) N(3) 88.24(19) yes . . .
N(2) Ni(1) N(3) 87.1(2) yes . . .
Dy(1) O(1) Ni(1) 91.41(12) yes . . .
Dy(1) O(1) C(6) 141.8(3) yes . . .
Ni(1) O(1) C(6) 125.9(3) yes . . .
Dy(1) O(2) Ni(1) 89.22(12) yes . . .
Dy(1) O(2) C(14) 133.8(3) yes . . .
Ni(1) O(2) C(14) 127.5(2) yes . . .
Dy(1) O(3) Ni(1) 90.76(12) yes . . .
Dy(1) O(3) C(22) 131.6(2) yes . . .
Ni(1) O(3) C(22) 128.9(3) yes . . .
Dy(1) O(4) C(28) 133.5(3) yes . . .
Dy(1) O(5) C(30) 133.4(3) yes . . .
Dy(1) O(6) C(33) 135.6(3) yes . . .
Dy(1) O(7) C(35) 135.7(3) yes . . .
Dy(1) O(8) C(37) 136.0(3) yes . . .
Ni(1) N(1) C(3) 114.1(3) yes . . .
Ni(1) N(1) C(4) 126.1(3) yes . . .
C(3) N(1) C(4) 115.5(3) yes . . .
Ni(1) N(2) C(11) 115.0(3) yes . . .
Ni(1) N(2) C(12) 125.1(3) yes . . .
C(11) N(2) C(12) 118.0(4) yes . . .
Ni(1) N(3) C(19) 115.8(3) yes . . .
Ni(1) N(3) C(20) 125.6(4) yes . . .
C(19) N(3) C(20) 116.6(5) yes . . .
C(1) C(2) C(3) 107.8(4) yes . . .
C(1) C(2) C(11) 107.0(4) yes . . .
C(1) C(2) C(19) 109.0(5) yes . . .
C(3) C(2) C(11) 110.6(5) yes . . .
C(3) C(2) C(19) 111.4(4) yes . . .
C(11) C(2) C(19) 110.9(4) yes . . .
N(1) C(3) C(2) 108.7(4) yes . . .
N(1) C(4) C(5) 127.1(4) yes . . .
C(4) C(5) C(6) 125.6(4) yes . . .
C(4) C(5) C(10) 115.1(4) yes . . .
C(6) C(5) C(10) 119.0(5) yes . . .
O(1) C(6) C(5) 121.4(4) yes . . .
O(1) C(6) C(7) 120.1(3) yes . . .
C(5) C(6) C(7) 118.5(4) yes . . .
C(6) C(7) C(8) 121.5(4) yes . . .
C(7) C(8) C(9) 120.6(6) yes . . .
C(8) C(9) C(10) 118.4(5) yes . . .
C(5) C(10) C(9) 122.0(4) yes . . .
N(2) C(11) C(2) 109.9(4) yes . . .
N(2) C(12) C(13) 129.3(5) yes . . .
C(12) C(13) C(14) 124.4(4) yes . . .
C(12) C(13) C(18) 115.9(4) yes . . .
C(14) C(13) C(18) 119.4(4) yes . . .
O(2) C(14) C(13) 123.0(4) yes . . .
O(2) C(14) C(15) 119.2(4) yes . . .
C(13) C(14) C(15) 117.7(4) yes . . .
C(14) C(15) C(16) 121.6(4) yes . . .
C(15) C(16) C(17) 120.2(4) yes . . .
C(16) C(17) C(18) 119.4(5) yes . . .
C(13) C(18) C(17) 121.7(5) yes . . .
N(3) C(19) C(2) 108.7(5) yes . . .
N(3) C(20) C(21) 128.4(6) yes . . .
C(20) C(21) C(22) 123.9(4) yes . . .
C(20) C(21) C(26) 115.8(5) yes . . .
C(22) C(21) C(26) 120.3(4) yes . . .
O(3) C(22) C(21) 123.7(4) yes . . .
O(3) C(22) C(23) 119.4(5) yes . . .
C(21) C(22) C(23) 116.9(4) yes . . .
C(22) C(23) C(24) 121.5(6) yes . . .
C(23) C(24) C(25) 121.4(5) yes . . .
C(24) C(25) C(26) 118.3(5) yes . . .
C(21) C(26) C(25) 121.5(6) yes . . .
F(1) C(27) F(2) 107.6(7) yes . . .
F(1) C(27) F(3) 106.1(5) yes . . .
F(1) C(27) C(28) 114.2(5) yes . . .
F(2) C(27) F(3) 105.7(5) yes . . .
F(2) C(27) C(28) 111.9(4) yes . . .
F(3) C(27) C(28) 110.9(6) yes . . .
O(4) C(28) C(27) 113.5(4) yes . . .
O(4) C(28) C(29) 129.0(5) yes . . .
C(27) C(28) C(29) 117.5(5) yes . . .
C(28) C(29) C(30) 121.4(5) yes . . .
O(5) C(30) C(29) 127.5(4) yes . . .
O(5) C(30) C(31) 113.6(5) yes . . .
C(29) C(30) C(31) 118.8(5) yes . . .
F(4) C(31) F(5) 102.9(7) yes . . .
F(4) C(31) F(6) 110.6(5) yes . . .
F(4) C(31) C(30) 113.8(5) yes . . .
F(5) C(31) F(6) 106.5(6) yes . . .
F(5) C(31) C(30) 111.7(4) yes . . .
F(6) C(31) C(30) 110.8(7) yes . . .
F(7) C(32) F(8) 106.9(5) yes . . .
F(7) C(32) F(9) 106.2(5) yes . . .
F(7) C(32) C(33) 114.7(5) yes . . .
F(8) C(32) F(9) 106.8(5) yes . . .
F(8) C(32) C(33) 112.3(5) yes . . .
F(9) C(32) C(33) 109.4(4) yes . . .
O(6) C(33) C(32) 115.7(4) yes . . .
O(6) C(33) C(34) 126.4(5) yes . . .
C(32) C(33) C(34) 117.8(5) yes . . .
C(33) C(34) C(35) 120.7(5) yes . . .
O(7) C(35) C(34) 127.5(4) yes . . .
O(7) C(35) C(36) 113.4(5) yes . . .
C(34) C(35) C(36) 119.0(5) yes . . .
F(10) C(36) F(11) 108.1(4) yes . . .
F(10) C(36) F(12) 106.9(4) yes . . .
F(10) C(36) C(35) 112.6(5) yes . . .
F(11) C(36) F(12) 109.0(6) yes . . .
F(11) C(36) C(35) 111.1(4) yes . . .
F(12) C(36) C(35) 109.1(4) yes . . .
O(8) C(37) C(38) 111.9(4) yes . . .
O(9) C(39) C(40) 115.9(8) yes . . .
Dy(1) O(8) H(27) 104.6 no . . .
C(37) O(8) H(27) 119.0 no . . .
C(39) O(9) H(33) 116.7 no . . .
H(39) O(10) H(40) 109.7 no . . .
C(2) C(1) H(1) 109.7 no . . .
C(2) C(1) H(2) 109.8 no . . .
C(2) C(1) H(3) 108.9 no . . .
H(1) C(1) H(2) 109.5 no . . .
H(1) C(1) H(3) 109.5 no . . .
H(2) C(1) H(3) 109.5 no . . .
N(1) C(3) H(4) 109.8 no . . .
N(1) C(3) H(5) 109.7 no . . .
C(2) C(3) H(4) 109.7 no . . .
C(2) C(3) H(5) 109.6 no . . .
H(4) C(3) H(5) 109.5 no . . .
N(1) C(4) H(6) 116.5 no . . .
C(5) C(4) H(6) 116.4 no . . .
C(6) C(7) H(7) 119.0 no . . .
C(8) C(7) H(7) 119.5 no . . .
C(7) C(8) H(8) 119.7 no . . .
C(9) C(8) H(8) 119.7 no . . .
C(8) C(9) H(9) 120.6 no . . .
C(10) C(9) H(9) 120.9 no . . .
C(5) C(10) H(10) 119.2 no . . .
C(9) C(10) H(10) 118.8 no . . .
N(2) C(11) H(11) 110.3 no . . .
N(2) C(11) H(12) 108.6 no . . .
C(2) C(11) H(11) 109.8 no . . .
C(2) C(11) H(12) 108.8 no . . .
H(11) C(11) H(12) 109.5 no . . .
N(2) C(12) H(13) 115.4 no . . .
C(13) C(12) H(13) 115.3 no . . .
C(14) C(15) H(14) 119.0 no . . .
C(16) C(15) H(14) 119.5 no . . .
C(15) C(16) H(15) 119.8 no . . .
C(17) C(16) H(15) 120.0 no . . .
C(16) C(17) H(16) 120.5 no . . .
C(18) C(17) H(16) 120.1 no . . .
C(13) C(18) H(17) 118.8 no . . .
C(17) C(18) H(17) 119.5 no . . .
N(3) C(19) H(18) 109.9 no . . .
N(3) C(19) H(19) 109.6 no . . .
C(2) C(19) H(18) 109.5 no . . .
C(2) C(19) H(19) 109.6 no . . .
H(18) C(19) H(19) 109.5 no . . .
N(3) C(20) H(20) 116.0 no . . .
C(21) C(20) H(20) 115.7 no . . .
C(22) C(23) H(21) 119.4 no . . .
C(24) C(23) H(21) 119.1 no . . .
C(23) C(24) H(22) 119.3 no . . .
C(25) C(24) H(22) 119.3 no . . .
C(24) C(25) H(23) 120.7 no . . .
C(26) C(25) H(23) 121.0 no . . .
C(21) C(26) H(24) 119.3 no . . .
C(25) C(26) H(24) 119.1 no . . .
C(28) C(29) H(25) 119.6 no . . .
C(30) C(29) H(25) 119.0 no . . .
C(33) C(34) H(26) 119.7 no . . .
C(35) C(34) H(26) 119.6 no . . .
O(8) C(37) H(28) 109.2 no . . .
O(8) C(37) H(29) 108.9 no . . .
C(38) C(37) H(28) 108.8 no . . .
C(38) C(37) H(29) 108.5 no . . .
H(28) C(37) H(29) 109.5 no . . .
C(37) C(38) H(30) 109.7 no . . .
C(37) C(38) H(31) 108.5 no . . .
C(37) C(38) H(32) 110.2 no . . .
H(30) C(38) H(31) 109.5 no . . .
H(30) C(38) H(32) 109.5 no . . .
H(31) C(38) H(32) 109.5 no . . .
O(9) C(39) H(34) 107.9 no . . .
O(9) C(39) H(35) 107.7 no . . .
C(40) C(39) H(34) 110.4 no . . .
C(40) C(39) H(35) 105.3 no . . .
H(34) C(39) H(35) 109.5 no . . .
C(39) C(40) H(36) 106.6 no . . .
C(39) C(40) H(37) 109.3 no . . .
C(39) C(40) H(38) 112.4 no . . .
H(36) C(40) H(37) 109.5 no . . .
H(36) C(40) H(38) 109.5 no . . .
H(37) C(40) H(38) 109.5 no . . .

loop_
_geom_bond_atom_site_label_1
_geom_bond_atom_site_label_2
_geom_bond_distance
_geom_bond_publ_flag
_geom_bond_site_symmetry_1
_geom_bond_site_symmetry_2
Dy(1) Ni(1) 3.1380(6) yes . .
Dy(1) O(1) 2.284(2) yes . .
Dy(1) O(2) 2.383(4) yes . .
Dy(1) O(3) 2.332(3) yes . .
Dy(1) O(4) 2.345(3) yes . .
Dy(1) O(5) 2.384(3) yes . .
Dy(1) O(6) 2.430(4) yes . .
Dy(1) O(7) 2.369(3) yes . .
Dy(1) O(8) 2.390(3) yes . .
Ni(1) O(1) 2.097(4) yes . .
Ni(1) O(2) 2.074(3) yes . .
Ni(1) O(3) 2.069(2) yes . .
Ni(1) N(1) 2.035(3) yes . .
Ni(1) N(2) 2.031(4) yes . .
Ni(1) N(3) 2.055(5) yes . .
F(1) C(27) 1.314(10) yes . .
F(2) C(27) 1.322(6) yes . .
F(3) C(27) 1.326(8) yes . .
F(4) C(31) 1.328(9) yes . .
F(5) C(31) 1.306(9) yes . .
F(6) C(31) 1.302(9) yes . .
F(7) C(32) 1.306(9) yes . .
F(8) C(32) 1.296(7) yes . .
F(9) C(32) 1.328(5) yes . .
F(10) C(36) 1.324(9) yes . .
F(11) C(36) 1.297(6) yes . .
F(12) C(36) 1.317(7) yes . .
O(1) C(6) 1.324(5) yes . .
O(2) C(14) 1.323(5) yes . .
O(3) C(22) 1.325(6) yes . .
O(4) C(28) 1.251(7) yes . .
O(5) C(30) 1.242(7) yes . .
O(6) C(33) 1.238(7) yes . .
O(7) C(35) 1.250(7) yes . .
O(8) C(37) 1.429(5) yes . .
O(9) C(39) 1.420(12) yes . .
N(1) C(3) 1.478(8) yes . .
N(1) C(4) 1.279(7) yes . .
N(2) C(11) 1.476(6) yes . .
N(2) C(12) 1.278(6) yes . .
N(3) C(19) 1.478(7) yes . .
N(3) C(20) 1.290(6) yes . .
C(1) C(2) 1.549(8) yes . .
C(2) C(3) 1.543(8) yes . .
C(2) C(11) 1.549(8) yes . .
C(2) C(19) 1.512(7) yes . .
C(4) C(5) 1.443(8) yes . .
C(5) C(6) 1.408(6) yes . .
C(5) C(10) 1.413(6) yes . .
C(6) C(7) 1.392(8) yes . .
C(7) C(8) 1.394(7) yes . .
C(8) C(9) 1.388(7) yes . .
C(9) C(10) 1.383(9) yes . .
C(12) C(13) 1.422(6) yes . .
C(13) C(14) 1.435(7) yes . .
C(13) C(18) 1.402(7) yes . .
C(14) C(15) 1.410(6) yes . .
C(15) C(16) 1.383(7) yes . .
C(16) C(17) 1.409(8) yes . .
C(17) C(18) 1.375(7) yes . .
C(20) C(21) 1.455(7) yes . .
C(21) C(22) 1.413(9) yes . .
C(21) C(26) 1.400(7) yes . .
C(22) C(23) 1.411(6) yes . .
C(23) C(24) 1.379(7) yes . .
C(24) C(25) 1.381(10) yes . .
C(25) C(26) 1.386(7) yes . .
C(27) C(28) 1.528(8) yes . .
C(28) C(29) 1.379(7) yes . .
C(29) C(30) 1.410(8) yes . .
C(30) C(31) 1.520(8) yes . .
C(32) C(33) 1.533(9) yes . .
C(33) C(34) 1.395(7) yes . .
C(34) C(35) 1.386(9) yes . .
C(35) C(36) 1.557(7) yes . .
C(37) C(38) 1.512(9) yes . .
C(39) C(40) 1.460(13) yes . .
O(8) H(27) 0.902 no . .
O(9) H(33) 0.993 no . .
O(10) H(39) 1.001 no . .
O(10) H(40) 1.039 no . .
C(1) H(1) 0.950 no . .
C(1) H(2) 0.950 no . .
C(1) H(3) 0.950 no . .
C(3) H(4) 0.950 no . .
C(3) H(5) 0.950 no . .
C(4) H(6) 0.950 no . .
C(7) H(7) 0.950 no . .
C(8) H(8) 0.950 no . .
C(9) H(9) 0.950 no . .
C(10) H(10) 0.950 no . .
C(11) H(11) 0.950 no . .
C(11) H(12) 0.950 no . .
C(12) H(13) 0.950 no . .
C(15) H(14) 0.950 no . .
C(16) H(15) 0.950 no . .
C(17) H(16) 0.950 no . .
C(18) H(17) 0.950 no . .
C(19) H(18) 0.950 no . .
C(19) H(19) 0.950 no . .
C(20) H(20) 0.950 no . .
C(23) H(21) 0.950 no . .
C(24) H(22) 0.950 no . .
C(25) H(23) 0.950 no . .
C(26) H(24) 0.950 no . .
C(29) H(25) 0.950 no . .
C(34) H(26) 0.950 no . .
C(37) H(28) 0.950 no . .
C(37) H(29) 0.950 no . .
C(38) H(30) 0.950 no . .
C(38) H(31) 0.950 no . .
C(38) H(32) 0.950 no . .
C(39) H(34) 0.950 no . .
C(39) H(35) 0.950 no . .
C(40) H(36) 0.950 no . .
C(40) H(37) 0.950 no . .
C(40) H(38) 0.950 no . .

loop_
_geom_contact_atom_site_label_1
_geom_contact_atom_site_label_2
_geom_contact_distance
_geom_contact_publ_flag
_geom_contact_site_symmetry_1
_geom_contact_site_symmetry_2
F(1) F(1) 2.940(11) ? . 2_756
F(1) F(8) 3.016(7) ? . 2_756
F(2) C(40) 3.384(12) ? . 1_655
F(3) C(11) 3.367(6) ? . 2_755
F(3) C(38) 3.557(7) ? . 2_656
F(4) C(40) 3.588(11) ? . 2_656
F(5) C(1) 3.389(10) ? . 1_556
F(5) C(24) 3.383(6) ? . 2_666
F(6) C(16) 3.454(7) ? . 2_656
F(7) F(7) 3.048(7) ? . 2_766
F(7) F(10) 3.382(8) ? . 2_766
F(8) F(1) 3.016(7) ? . 2_756
F(8) C(1) 3.578(8) ? . 1_556
F(9) C(25) 3.431(7) ? . 1_655
F(9) C(39) 3.584(10) ? . 1_655
F(9) C(40) 3.537(11) ? . 1_655
F(10) F(7) 3.382(8) ? . 2_766
F(10) C(37) 3.432(6) ? . 2_666
F(11) F(11) 2.986(5) ? . 2_666
F(11) C(37) 3.559(7) ? . 2_666
F(12) C(16) 3.570(6) ? . 1_565
O(2) O(9) 3.220(6) ? . .
O(3) C(10) 3.303(5) ? . 2_765
O(8) O(9) 2.666(8) ? . .
O(9) O(2) 3.220(6) ? . .
O(9) O(8) 2.666(8) ? . .
O(9) O(10) 3.00(2) ? . .
O(9) C(14) 3.485(7) ? . .
O(9) C(15) 3.426(8) ? . .
O(9) C(37) 3.236(9) ? . .
O(10) O(9) 3.00(2) ? . .
O(10) O(10) 3.09(3) ? . 2_655
O(10) C(13) 3.53(2) ? . .
O(10) C(14) 3.53(2) ? . .
O(10) C(39) 3.56(2) ? . .
N(1) C(5) 3.489(6) ? . 2_765
N(1) C(10) 3.378(6) ? . 2_765
N(2) C(18) 3.516(9) ? . 2_755
C(1) F(5) 3.389(10) ? . 1_554
C(1) F(8) 3.578(8) ? . 1_554
C(4) C(4) 3.423(7) ? . 2_765
C(4) C(5) 3.203(6) ? . 2_765
C(5) N(1) 3.489(6) ? . 2_765
C(5) C(4) 3.203(6) ? . 2_765
C(9) C(22) 3.546(6) ? . 2_765
C(10) O(3) 3.303(5) ? . 2_765
C(10) N(1) 3.378(6) ? . 2_765
C(10) C(22) 3.445(6) ? . 2_765
C(11) F(3) 3.367(6) ? . 2_755
C(12) C(18) 3.294(10) ? . 2_755
C(13) O(10) 3.53(2) ? . .
C(14) O(9) 3.485(7) ? . .
C(14) O(10) 3.53(2) ? . .
C(15) O(9) 3.426(8) ? . .
C(16) F(6) 3.454(7) ? . 2_656
C(16) F(12) 3.570(6) ? . 1_545
C(18) N(2) 3.516(9) ? . 2_755
C(18) C(12) 3.294(10) ? . 2_755
C(21) C(39) 3.516(9) ? . .
C(22) C(9) 3.546(6) ? . 2_765
C(22) C(10) 3.445(6) ? . 2_765
C(24) F(5) 3.383(6) ? . 2_666
C(25) F(9) 3.431(7) ? . 1_455
C(26) C(39) 3.596(10) ? . .
C(37) F(10) 3.432(6) ? . 2_666
C(37) F(11) 3.559(7) ? . 2_666
C(37) O(9) 3.236(9) ? . .
C(38) F(3) 3.557(7) ? . 2_656
C(39) F(9) 3.584(10) ? . 1_455
C(39) O(10) 3.56(2) ? . .
C(39) C(21) 3.516(9) ? . .
C(39) C(26) 3.596(10) ? . .
C(40) F(2) 3.384(12) ? . 1_455
C(40) F(4) 3.588(11) ? . 2_656
C(40) F(9) 3.537(11) ? . 1_455
F(1) H(1) 3.529 ? . 2_755
F(1) H(25) 3.389 ? . 2_756
F(1) H(36) 3.202 ? . 2_656
F(1) H(37) 3.381 ? . 2_656
F(2) H(1) 3.410 ? . 2_755
F(2) H(11) 2.809 ? . 2_755
F(2) H(13) 3.041 ? . 2_755
F(2) H(36) 3.570 ? . 1_655
F(2) H(37) 3.018 ? . 1_655
F(2) H(38) 3.048 ? . 1_655
F(3) H(1) 3.165 ? . 2_755
F(3) H(11) 2.573 ? . 2_755
F(3) H(12) 3.353 ? . 2_755
F(3) H(13) 3.545 ? . 2_755
F(3) H(30) 3.118 ? . 2_656
F(3) H(32) 3.102 ? . 2_656
F(4) H(1) 3.457 ? . 1_556
F(4) H(3) 3.180 ? . 1_556
F(4) H(18) 3.343 ? . 1_556
F(4) H(19) 3.411 ? . 1_556
F(4) H(36) 2.988 ? . 2_656
F(4) H(38) 3.302 ? . 2_656
F(4) H(40) 3.007 ? . 2_656
F(5) H(1) 3.494 ? . 1_556
F(5) H(3) 2.528 ? . 1_556
F(5) H(18) 3.366 ? . 1_556
F(5) H(22) 2.651 ? . 2_666
F(5) H(23) 3.526 ? . 2_666
F(6) H(15) 2.786 ? . 2_656
F(6) H(40) 3.591 ? . 2_656
F(7) H(1) 3.561 ? . 1_556
F(7) H(2) 3.043 ? . 1_556
F(7) H(2) 3.316 ? . 2_765
F(7) H(26) 2.691 ? . 2_766
F(8) H(1) 3.036 ? . 1_556
F(8) H(2) 3.504 ? . 1_556
F(8) H(37) 3.068 ? . 1_655
F(9) H(23) 3.064 ? . 1_655
F(9) H(34) 2.954 ? . 1_655
F(9) H(37) 2.748 ? . 1_655
F(10) H(2) 3.384 ? . 2_765
F(10) H(22) 3.172 ? . 2_666
F(10) H(28) 3.185 ? . 2_666
F(10) H(29) 2.901 ? . 2_666
F(11) H(21) 3.453 ? . 2_666
F(11) H(22) 3.253 ? . 2_666
F(11) H(28) 2.811 ? . 2_666
F(11) H(29) 3.473 ? . 2_666
F(12) H(6) 3.121 ? . 2_765
F(12) H(10) 3.116 ? . 2_765
F(12) H(12) 3.084 ? . 2_765
F(12) H(15) 2.920 ? . 1_565
F(12) H(16) 3.092 ? . 1_565
O(1) H(6) 3.445 ? . 2_765
O(1) H(17) 3.331 ? . 2_755
O(2) H(33) 2.786 ? . .
O(3) H(10) 2.601 ? . 2_765
O(7) H(6) 2.947 ? . 2_765
O(7) H(10) 2.929 ? . 2_765
O(8) H(33) 3.182 ? . .
O(8) H(34) 3.421 ? . .
O(9) H(14) 3.153 ? . .
O(9) H(27) 1.840 ? . .
O(9) H(29) 3.033 ? . .
O(9) H(30) 3.215 ? . .
O(9) H(40) 3.131 ? . .
O(10) H(33) 2.187 ? . .
O(10) H(35) 3.305 ? . .
O(10) H(38) 3.465 ? . .
O(10) H(39) 2.105 ? . 2_655
O(10) H(40) 3.583 ? . 2_655
N(1) H(10) 3.495 ? . 2_765
N(2) H(17) 3.373 ? . 2_755
N(3) H(33) 3.473 ? . .
C(1) H(23) 3.412 ? . 2_665
C(2) H(23) 3.570 ? . 2_665
C(3) H(23) 3.324 ? . 2_665
C(4) H(16) 3.429 ? . 2_755
C(5) H(6) 3.237 ? . 2_765
C(5) H(16) 2.884 ? . 2_755
C(6) H(6) 3.256 ? . 2_765
C(6) H(16) 3.181 ? . 2_755
C(6) H(17) 3.065 ? . 2_755
C(7) H(16) 3.368 ? . 2_755
C(7) H(17) 2.918 ? . 2_755
C(8) H(5) 3.451 ? . 2_765
C(8) H(16) 3.357 ? . 2_755
C(8) H(17) 3.543 ? . 2_755
C(8) H(24) 2.946 ? . 1_655
C(8) H(35) 3.361 ? . 1_655
C(9) H(5) 3.323 ? . 2_765
C(9) H(16) 3.131 ? . 2_755
C(9) H(24) 2.958 ? . 1_655
C(10) H(16) 2.871 ? . 2_755
C(11) H(16) 3.573 ? . 2_755
C(12) H(17) 3.242 ? . 2_755
C(13) H(13) 3.398 ? . 2_755
C(13) H(17) 3.460 ? . 2_755
C(14) H(33) 2.853 ? . .
C(15) H(32) 3.215 ? . 2_656
C(15) H(33) 3.007 ? . .
C(15) H(40) 3.552 ? . .
C(16) H(32) 2.954 ? . 2_656
C(16) H(40) 3.446 ? . .
C(17) H(12) 3.107 ? . 2_755
C(18) H(13) 3.331 ? . 2_755
C(19) H(23) 3.408 ? . 2_665
C(20) H(24) 3.304 ? . 2_665
C(20) H(33) 3.575 ? . .
C(20) H(35) 3.268 ? . .
C(21) H(9) 2.995 ? . 2_765
C(21) H(24) 3.423 ? . 2_665
C(21) H(34) 3.150 ? . .
C(21) H(35) 3.261 ? . .
C(22) H(9) 3.039 ? . 2_765
C(22) H(10) 2.812 ? . 2_765
C(22) H(34) 3.521 ? . .
C(23) H(9) 3.301 ? . 2_765
C(23) H(10) 3.040 ? . 2_765
C(24) H(9) 3.543 ? . 2_765
C(25) H(3) 3.595 ? . 2_665
C(25) H(5) 3.386 ? . 2_665
C(25) H(9) 3.514 ? . 2_765
C(25) H(18) 3.279 ? . 2_665
C(25) H(20) 3.242 ? . 2_665
C(25) H(34) 3.303 ? . .
C(26) H(8) 3.113 ? . 1_455
C(26) H(9) 3.446 ? . 1_455
C(26) H(9) 3.243 ? . 2_765
C(26) H(20) 3.176 ? . 2_665
C(26) H(24) 3.283 ? . 2_665
C(26) H(34) 3.032 ? . .
C(26) H(35) 3.322 ? . .
C(27) H(11) 3.263 ? . 2_755
C(27) H(30) 3.569 ? . 2_656
C(28) H(30) 3.441 ? . 2_656
C(29) H(30) 3.346 ? . 2_656
C(29) H(36) 3.233 ? . 2_656
C(31) H(3) 3.441 ? . 1_556
C(32) H(37) 3.472 ? . 1_655
C(33) H(4) 3.233 ? . 2_765
C(34) H(2) 3.154 ? . 2_765
C(34) H(4) 3.016 ? . 2_765
C(34) H(6) 3.586 ? . 2_765
C(35) H(4) 3.330 ? . 2_765
C(35) H(6) 3.110 ? . 2_765
C(36) H(28) 3.429 ? . 2_666
C(37) H(34) 3.380 ? . .
C(38) H(14) 3.370 ? . 2_656
C(38) H(15) 3.170 ? . 2_656
C(38) H(31) 3.062 ? . 2_656
C(39) H(8) 3.072 ? . 1_455
C(39) H(27) 2.961 ? . .
C(39) H(29) 3.243 ? . .
C(40) H(8) 3.421 ? . 1_455
C(40) H(25) 3.286 ? . 2_656
H(1) F(1) 3.529 ? . 2_755
H(1) F(2) 3.410 ? . 2_755
H(1) F(3) 3.165 ? . 2_755
H(1) F(4) 3.457 ? . 1_554
H(1) F(5) 3.494 ? . 1_554
H(1) F(7) 3.561 ? . 1_554
H(1) F(8) 3.036 ? . 1_554
H(2) F(7) 3.043 ? . 1_554
H(2) F(7) 3.316 ? . 2_765
H(2) F(8) 3.504 ? . 1_554
H(2) F(10) 3.384 ? . 2_765
H(2) C(34) 3.154 ? . 2_765
H(2) H(23) 3.544 ? . 2_665
H(2) H(26) 2.715 ? . 2_765
H(3) F(4) 3.180 ? . 1_554
H(3) F(5) 2.528 ? . 1_554
H(3) C(25) 3.595 ? . 2_665
H(3) C(31) 3.441 ? . 1_554
H(3) H(23) 2.768 ? . 2_665
H(4) C(33) 3.233 ? . 2_765
H(4) C(34) 3.016 ? . 2_765
H(4) C(35) 3.330 ? . 2_765
H(4) H(23) 3.526 ? . 2_665
H(4) H(26) 3.229 ? . 2_765
H(5) C(8) 3.451 ? . 2_765
H(5) C(9) 3.323 ? . 2_765
H(5) C(25) 3.386 ? . 2_665
H(5) H(9) 3.528 ? . 2_765
H(5) H(23) 2.608 ? . 2_665
H(5) H(24) 3.209 ? . 2_665
H(6) F(12) 3.121 ? . 2_765
H(6) O(1) 3.445 ? . 2_765
H(6) O(7) 2.947 ? . 2_765
H(6) C(5) 3.237 ? . 2_765
H(6) C(6) 3.256 ? . 2_765
H(6) C(34) 3.586 ? . 2_765
H(6) C(35) 3.110 ? . 2_765
H(7) H(17) 2.957 ? . 2_755
H(7) H(37) 3.117 ? . 1_655
H(8) C(26) 3.113 ? . 1_655
H(8) C(39) 3.072 ? . 1_655
H(8) C(40) 3.421 ? . 1_655
H(8) H(20) 3.428 ? . 1_655
H(8) H(24) 2.473 ? . 1_655
H(8) H(34) 3.041 ? . 1_655
H(8) H(35) 2.440 ? . 1_655
H(8) H(37) 3.181 ? . 1_655
H(8) H(38) 3.446 ? . 1_655
H(9) C(21) 2.995 ? . 2_765
H(9) C(22) 3.039 ? . 2_765
H(9) C(23) 3.301 ? . 2_765
H(9) C(24) 3.543 ? . 2_765
H(9) C(25) 3.514 ? . 2_765
H(9) C(26) 3.446 ? . 1_655
H(9) C(26) 3.243 ? . 2_765
H(9) H(5) 3.528 ? . 2_765
H(9) H(20) 3.015 ? . 1_655
H(9) H(24) 2.504 ? . 1_655
H(10) F(12) 3.116 ? . 2_765
H(10) O(3) 2.601 ? . 2_765
H(10) O(7) 2.929 ? . 2_765
H(10) N(1) 3.495 ? . 2_765
H(10) C(22) 2.812 ? . 2_765
H(10) C(23) 3.040 ? . 2_765
H(10) H(16) 3.271 ? . 2_755
H(10) H(21) 2.991 ? . 2_765
H(11) F(2) 2.809 ? . 2_755
H(11) F(3) 2.573 ? . 2_755
H(11) C(27) 3.263 ? . 2_755
H(12) F(3) 3.353 ? . 2_755
H(12) F(12) 3.084 ? . 2_765
H(12) C(17) 3.107 ? . 2_755
H(12) H(16) 2.835 ? . 2_755
H(13) F(2) 3.041 ? . 2_755
H(13) F(3) 3.545 ? . 2_755
H(13) C(13) 3.398 ? . 2_755
H(13) C(18) 3.331 ? . 2_755
H(13) H(17) 3.540 ? . 2_755
H(14) O(9) 3.153 ? . .
H(14) C(38) 3.370 ? . 2_656
H(14) H(30) 3.567 ? . 2_656
H(14) H(31) 3.284 ? . 2_656
H(14) H(32) 2.771 ? . 2_656
H(14) H(33) 3.019 ? . .
H(15) F(6) 2.786 ? . 2_656
H(15) F(12) 2.920 ? . 1_545
H(15) C(38) 3.170 ? . 2_656
H(15) H(31) 3.522 ? . 2_656
H(15) H(32) 2.227 ? . 2_656
H(16) F(12) 3.092 ? . 1_545
H(16) C(4) 3.429 ? . 2_755
H(16) C(5) 2.884 ? . 2_755
H(16) C(6) 3.181 ? . 2_755
H(16) C(7) 3.368 ? . 2_755
H(16) C(8) 3.357 ? . 2_755
H(16) C(9) 3.131 ? . 2_755
H(16) C(10) 2.871 ? . 2_755
H(16) C(11) 3.573 ? . 2_755
H(16) H(10) 3.271 ? . 2_755
H(16) H(12) 2.835 ? . 2_755
H(17) O(1) 3.331 ? . 2_755
H(17) N(2) 3.373 ? . 2_755
H(17) C(6) 3.065 ? . 2_755
H(17) C(7) 2.918 ? . 2_755
H(17) C(8) 3.543 ? . 2_755
H(17) C(12) 3.242 ? . 2_755
H(17) C(13) 3.460 ? . 2_755
H(17) H(7) 2.957 ? . 2_755
H(17) H(13) 3.540 ? . 2_755
H(18) F(4) 3.343 ? . 1_554
H(18) F(5) 3.366 ? . 1_554
H(18) C(25) 3.279 ? . 2_665
H(18) H(23) 2.691 ? . 2_665
H(19) F(4) 3.411 ? . 1_554
H(20) C(25) 3.242 ? . 2_665
H(20) C(26) 3.176 ? . 2_665
H(20) H(8) 3.428 ? . 1_455
H(20) H(9) 3.015 ? . 1_455
H(20) H(23) 3.122 ? . 2_665
H(20) H(24) 3.008 ? . 2_665
H(20) H(35) 3.305 ? . .
H(21) F(11) 3.453 ? . 2_666
H(21) H(10) 2.991 ? . 2_765
H(22) F(5) 2.651 ? . 2_666
H(22) F(10) 3.172 ? . 2_666
H(22) F(11) 3.253 ? . 2_666
H(23) F(5) 3.526 ? . 2_666
H(23) F(9) 3.064 ? . 1_455
H(23) C(1) 3.412 ? . 2_665
H(23) C(2) 3.570 ? . 2_665
H(23) C(3) 3.324 ? . 2_665
H(23) C(19) 3.408 ? . 2_665
H(23) H(2) 3.544 ? . 2_665
H(23) H(3) 2.768 ? . 2_665
H(23) H(4) 3.526 ? . 2_665
H(23) H(5) 2.608 ? . 2_665
H(23) H(18) 2.691 ? . 2_665
H(23) H(20) 3.122 ? . 2_665
H(24) C(8) 2.946 ? . 1_455
H(24) C(9) 2.958 ? . 1_455
H(24) C(20) 3.304 ? . 2_665
H(24) C(21) 3.423 ? . 2_665
H(24) C(26) 3.283 ? . 2_665
H(24) H(5) 3.209 ? . 2_665
H(24) H(8) 2.473 ? . 1_455
H(24) H(9) 2.504 ? . 1_455
H(24) H(20) 3.008 ? . 2_665
H(24) H(24) 3.081 ? . 2_665
H(24) H(34) 3.328 ? . .
H(24) H(35) 3.288 ? . .
H(25) F(1) 3.389 ? . 2_756
H(25) C(40) 3.286 ? . 2_656
H(25) H(30) 3.333 ? . 2_656
H(25) H(36) 2.452 ? . 2_656
H(25) H(37) 3.518 ? . 2_656
H(25) H(38) 3.519 ? . 2_656
H(26) F(7) 2.691 ? . 2_766
H(26) H(2) 2.715 ? . 2_765
H(26) H(4) 3.229 ? . 2_765
H(27) O(9) 1.840 ? . .
H(27) C(39) 2.961 ? . .
H(27) H(33) 2.281 ? . .
H(27) H(34) 2.941 ? . .
H(27) H(35) 3.530 ? . .
H(28) F(10) 3.185 ? . 2_666
H(28) F(11) 2.811 ? . 2_666
H(28) C(36) 3.429 ? . 2_666
H(29) F(10) 2.901 ? . 2_666
H(29) F(11) 3.473 ? . 2_666
H(29) O(9) 3.033 ? . .
H(29) C(39) 3.243 ? . .
H(29) H(34) 2.662 ? . .
H(30) F(3) 3.118 ? . 2_656
H(30) O(9) 3.215 ? . .
H(30) C(27) 3.569 ? . 2_656
H(30) C(28) 3.441 ? . 2_656
H(30) C(29) 3.346 ? . 2_656
H(30) H(14) 3.567 ? . 2_656
H(30) H(25) 3.333 ? . 2_656
H(30) H(31) 3.175 ? . 2_656
H(30) H(34) 3.539 ? . .
H(30) H(36) 2.960 ? . .
H(31) C(38) 3.062 ? . 2_656
H(31) H(14) 3.284 ? . 2_656
H(31) H(15) 3.522 ? . 2_656
H(31) H(30) 3.175 ? . 2_656
H(31) H(31) 2.304 ? . 2_656
H(31) H(32) 3.314 ? . 2_656
H(32) F(3) 3.102 ? . 2_656
H(32) C(15) 3.215 ? . 2_656
H(32) C(16) 2.954 ? . 2_656
H(32) H(14) 2.771 ? . 2_656
H(32) H(15) 2.227 ? . 2_656
H(32) H(31) 3.314 ? . 2_656
H(33) O(2) 2.786 ? . .
H(33) O(8) 3.182 ? . .
H(33) O(10) 2.187 ? . .
H(33) N(3) 3.473 ? . .
H(33) C(14) 2.853 ? . .
H(33) C(15) 3.007 ? . .
H(33) C(20) 3.575 ? . .
H(33) H(14) 3.019 ? . .
H(33) H(27) 2.281 ? . .
H(33) H(39) 2.894 ? . .
H(33) H(40) 2.531 ? . .
H(34) F(9) 2.954 ? . 1_455
H(34) O(8) 3.421 ? . .
H(34) C(21) 3.150 ? . .
H(34) C(22) 3.521 ? . .
H(34) C(25) 3.303 ? . .
H(34) C(26) 3.032 ? . .
H(34) C(37) 3.380 ? . .
H(34) H(8) 3.041 ? . 1_455
H(34) H(24) 3.328 ? . .
H(34) H(27) 2.941 ? . .
H(34) H(29) 2.662 ? . .
H(34) H(30) 3.539 ? . .
H(35) O(10) 3.305 ? . .
H(35) C(8) 3.361 ? . 1_455
H(35) C(20) 3.268 ? . .
H(35) C(21) 3.261 ? . .
H(35) C(26) 3.322 ? . .
H(35) H(8) 2.440 ? . 1_455
H(35) H(20) 3.305 ? . .
H(35) H(24) 3.288 ? . .
H(35) H(27) 3.530 ? . .
H(35) H(39) 3.415 ? . .
H(35) H(39) 3.500 ? . 2_655
H(36) F(1) 3.202 ? . 2_656
H(36) F(2) 3.570 ? . 1_455
H(36) F(4) 2.988 ? . 2_656
H(36) C(29) 3.233 ? . 2_656
H(36) H(25) 2.452 ? . 2_656
H(36) H(30) 2.960 ? . .
H(37) F(1) 3.381 ? . 2_656
H(37) F(2) 3.018 ? . 1_455
H(37) F(8) 3.068 ? . 1_455
H(37) F(9) 2.748 ? . 1_455
H(37) C(32) 3.472 ? . 1_455
H(37) H(7) 3.117 ? . 1_455
H(37) H(8) 3.181 ? . 1_455
H(37) H(25) 3.518 ? . 2_656
H(38) F(2) 3.048 ? . 1_455
H(38) F(4) 3.302 ? . 2_656
H(38) O(10) 3.465 ? . .
H(38) H(8) 3.446 ? . 1_455
H(38) H(25) 3.519 ? . 2_656
H(38) H(39) 3.482 ? . .
H(38) H(39) 3.494 ? . 2_655
H(38) H(40) 3.249 ? . .
H(39) O(10) 2.105 ? . 2_655
H(39) H(33) 2.894 ? . .
H(39) H(35) 3.415 ? . .
H(39) H(35) 3.500 ? . 2_655
H(39) H(38) 3.482 ? . .
H(39) H(38) 3.494 ? . 2_655
H(39) H(39) 1.137 ? . 2_655
H(39) H(40) 2.644 ? . 2_655
H(40) F(4) 3.007 ? . 2_656
H(40) F(6) 3.591 ? . 2_656
H(40) O(9) 3.131 ? . .
H(40) O(10) 3.583 ? . 2_655
H(40) C(15) 3.552 ? . .
H(40) C(16) 3.446 ? . .
H(40) H(33) 2.531 ? . .
H(40) H(38) 3.249 ? . .
H(40) H(39) 2.644 ? . 2_655
